data_7002088
loop_
_publ_author_name
'Huynh, Han Vinh'
'Yuan, Dan'
'Han, Yuan'

_publ_section_title
;
 Syntheses and catalytic activities of pseudo-pincer and CSC
 pincer-type Pd(II) complexes derived from benzannulated N-heterocyclic
 carbenes
;
_journal_issue 35
_journal_name_full 'Dalton Transactions'
_journal_page_first 7262
_journal_paper_doi 10.1039/b907887h
_journal_year 2009
_chemical_formula_sum 'C32 H30 Br2 N4 Pd S'
_chemical_formula_weight 768.88
_chemical_name_systematic
;
?
;
_space_group_IT_number 2
_symmetry_cell_setting triclinic
_symmetry_space_group_name_Hall '-P 1'
_symmetry_space_group_name_H-M 'P -1'
_atom_sites_solution_hydrogens geom
_atom_sites_solution_primary direct
_atom_sites_solution_secondary difmap
_audit_creation_method SHELXL-97
_cell_angle_alpha 69.492(2)
_cell_angle_beta 75.399(2)
_cell_angle_gamma 64.8290(10)
_cell_formula_units_Z 2
_cell_length_a 11.8217(9)
_cell_length_b 11.8738(9)
_cell_length_c 12.7681(9)
_cell_measurement_reflns_used 4075
_cell_measurement_temperature 223(2)
_cell_measurement_theta_max 27.51
_cell_measurement_theta_min 2.18
_cell_volume 1507.98(19)
_computing_cell_refinement 'Bruker SMART'
_computing_data_collection 'Bruker SMART'
_computing_data_reduction 'Bruker SAINT'
_computing_molecular_graphics 'Bruker SHELXTL'
_computing_publication_material 'Bruker SHELXTL'
_computing_structure_refinement 'SHELXL-97 (Sheldrick, 1997)'
_computing_structure_solution 'SHELXS-97 (Sheldrick, 1990)'
_diffrn_ambient_temperature 223(2)
_diffrn_measured_fraction_theta_full 1.000
_diffrn_measured_fraction_theta_max 1.000
_diffrn_measurement_device_type 'CCD area detector'
_diffrn_measurement_method 'phi and omega scans'
_diffrn_radiation_monochromator graphite
_diffrn_radiation_source 'fine-focus sealed tube'
_diffrn_radiation_type MoK\a
_diffrn_radiation_wavelength 0.71073
_diffrn_reflns_av_R_equivalents 0.0557
_diffrn_reflns_av_sigmaI/netI 0.0605
_diffrn_reflns_limit_h_max 14
_diffrn_reflns_limit_h_min -14
_diffrn_reflns_limit_k_max 14
_diffrn_reflns_limit_k_min -14
_diffrn_reflns_limit_l_max 15
_diffrn_reflns_limit_l_min -15
_diffrn_reflns_number 15898
_diffrn_reflns_theta_full 25.00
_diffrn_reflns_theta_max 25.00
_diffrn_reflns_theta_min 1.72
_exptl_absorpt_coefficient_mu 3.363
_exptl_absorpt_correction_T_max 0.7297
_exptl_absorpt_correction_T_min 0.4991
_exptl_absorpt_correction_type multi-scan
_exptl_absorpt_process_details 'Sadabs, (Sheldrick 2001)'
_exptl_crystal_colour COLOURLESS
_exptl_crystal_density_diffrn 1.693
_exptl_crystal_density_meas ?
_exptl_crystal_density_method .
_exptl_crystal_description BLOCK
_exptl_crystal_F_000 764
_exptl_crystal_size_max 0.24
_exptl_crystal_size_mid 0.10
_exptl_crystal_size_min 0.10
_refine_diff_density_max 2.060
_refine_diff_density_min -0.902
_refine_diff_density_rms 0.176
_refine_ls_extinction_method none
_refine_ls_goodness_of_fit_ref 1.215
_refine_ls_hydrogen_treatment constr
_refine_ls_matrix_type full
_refine_ls_number_parameters 361
_refine_ls_number_reflns 5301
_refine_ls_number_restraints 6
_refine_ls_restrained_S_all 1.215
_refine_ls_R_factor_all 0.0890
_refine_ls_R_factor_gt 0.0732
_refine_ls_shift/su_max 0.001
_refine_ls_shift/su_mean 0.000
_refine_ls_structure_factor_coef Fsqd
_refine_ls_weighting_details 'calc w=1/[\s^2^(Fo^2^)+(0.0800P)^2^+2.2425P] where P=(Fo^2^+2Fc^2^)/3'
_refine_ls_weighting_scheme calc
_refine_ls_wR_factor_gt 0.1630
_refine_ls_wR_factor_ref 0.1697
_reflns_number_gt 4384
_reflns_number_total 5301
_reflns_threshold_expression >2sigma(I)
_cod_data_source_file b907887h.txt
_cod_data_source_block 6308
_cod_depositor_comments
;
The following automatic conversions were performed:
'_symmetry_cell_setting' value 'Triclinic' changed to 'triclinic'
according to '/home/saulius/struct/CIF-dictionaries/cif_core.dic'
dictionary named 'cif_core.dic' version 2.4.1 from 2010-06-29.

Automatic conversion script
Id: cif_fix_enum 1527 2010-12-29 10:47:43Z saulius 
;
_cod_original_sg_symbol_H-M P-1
_cod_database_code 7002088

loop_
_symmetry_equiv_pos_as_xyz
'x, y, z'
'-x, -y, -z'

loop_
_atom_site_label
_atom_site_type_symbol
_atom_site_fract_x
_atom_site_fract_y
_atom_site_fract_z
_atom_site_U_iso_or_equiv
_atom_site_adp_type
_atom_site_occupancy
_atom_site_symmetry_multiplicity
_atom_site_calc_flag
_atom_site_refinement_flags
_atom_site_disorder_assembly
_atom_site_disorder_group
Pd1 Pd 0.53364(5) 1.03366(5) 0.20599(5) 0.0241(2) Uani 1 1 d . . .
Br1 Br 0.43745(9) 0.87534(9) 0.23429(9) 0.0504(3) Uani 1 1 d . . .
Br2 Br 0.32933(8) 1.21936(8) 0.18624(8) 0.0404(3) Uani 1 1 d . . .
S1 S 0.85928(19) 1.0902(2) -0.03142(19) 0.0365(5) Uani 1 1 d . . .
N1 N 0.7395(6) 0.7915(6) 0.3105(6) 0.0323(15) Uani 1 1 d . . .
N2 N 0.7743(6) 0.8438(6) 0.1290(6) 0.0302(15) Uani 1 1 d . . .
N3 N 0.6570(6) 1.1764(6) 0.2641(6) 0.0330(16) Uani 1 1 d . . .
N4 N 0.6211(6) 1.2535(6) 0.0913(6) 0.0285(15) Uani 1 1 d . . .
C1 C 0.6919(6) 0.8841(6) 0.2159(6) 0.0233(16) Uani 1 1 d . . .
C2 C 0.8507(7) 0.6967(7) 0.2826(7) 0.0322(19) Uani 1 1 d . . .
C3 C 0.9331(9) 0.5841(9) 0.3497(9) 0.048(2) Uani 1 1 d . . .
H3 H 0.9198 0.5632 0.4288 0.058 Uiso 1 1 calc R . .
C4 C 1.0334(9) 0.5069(10) 0.2937(10) 0.062(3) Uani 1 1 d . . .
H4 H 1.0901 0.4308 0.3361 0.075 Uiso 1 1 calc R . .
C5 C 1.0548(9) 0.5349(9) 0.1802(11) 0.065(3) Uani 1 1 d . . .
H5 H 1.1251 0.4777 0.1464 0.078 Uiso 1 1 calc R . .
C6 C 0.9746(9) 0.6475(9) 0.1111(9) 0.048(2) Uani 1 1 d . . .
H6 H 0.9882 0.6672 0.0321 0.058 Uiso 1 1 calc R . .
C7 C 0.8740(7) 0.7275(8) 0.1677(7) 0.0328(19) Uani 1 1 d . . .
C8 C 0.6771(9) 0.7913(8) 0.4241(7) 0.041(2) Uani 1 1 d . . .
H8A H 0.5947 0.8624 0.4194 0.050 Uiso 1 1 calc R . .
H8B H 0.7267 0.8089 0.4631 0.050 Uiso 1 1 calc R . .
C9 C 0.6580(8) 0.6666(8) 0.4945(7) 0.0334(19) Uani 1 1 d . . .
C10 C 0.6448(9) 0.6408(9) 0.6091(8) 0.049(2) Uani 1 1 d . . .
H10 H 0.6497 0.6992 0.6403 0.059 Uiso 1 1 calc R . .
C11 C 0.6246(12) 0.5316(12) 0.6798(9) 0.076(4) Uani 1 1 d . . .
H11 H 0.6139 0.5169 0.7583 0.091 Uiso 1 1 calc R . .
C12 C 0.6200(11) 0.4436(11) 0.6347(10) 0.066(3) Uani 1 1 d . . .
H12 H 0.6077 0.3677 0.6819 0.079 Uiso 1 1 calc R . .
C13 C 0.6337(9) 0.4691(9) 0.5202(10) 0.054(3) Uani 1 1 d . . .
H13 H 0.6317 0.4092 0.4888 0.065 Uiso 1 1 calc R . .
C14 C 0.6503(9) 0.5805(9) 0.4498(8) 0.045(2) Uani 1 1 d . . .
H14 H 0.6564 0.5977 0.3713 0.054 Uiso 1 1 calc R . .
C16 C 0.6946(7) 1.2822(8) 0.2193(7) 0.0325(18) Uani 1 1 d . . .
C17 C 0.7483(10) 1.3353(10) 0.2664(8) 0.050(2) Uani 1 1 d . . .
H17 H 0.7688 1.2978 0.3406 0.059 Uiso 1 1 calc R . .
C18 C 0.7692(11) 1.4437(10) 0.1991(9) 0.058(3) Uani 1 1 d . . .
H18 H 0.8041 1.4829 0.2280 0.069 Uiso 1 1 calc R . .
C19 C 0.7407(10) 1.4978(10) 0.0901(9) 0.055(3) Uani 1 1 d . . .
H19 H 0.7559 1.5736 0.0474 0.066 Uiso 1 1 calc R . .
C20 C 0.6903(8) 1.4451(8) 0.0405(8) 0.040(2) Uani 1 1 d . . .
H20 H 0.6715 1.4821 -0.0343 0.049 Uiso 1 1 calc R . .
C21 C 0.6696(7) 1.3333(7) 0.1098(7) 0.0302(18) Uani 1 1 d . . .
C22 C 0.6636(8) 1.0999(8) 0.3831(7) 0.0332(19) Uani 1 1 d . . .
H22A H 0.6090 1.0505 0.4029 0.040 Uiso 1 1 calc R . .
H22B H 0.6303 1.1596 0.4302 0.040 Uiso 1 1 calc R . .
C23 C 0.7928(8) 1.0081(8) 0.4105(7) 0.0338(19) Uani 1 1 d . . .
C24 C 0.8162(10) 0.9585(9) 0.5223(8) 0.048(2) Uani 1 1 d . . .
H24 H 0.7529 0.9881 0.5787 0.058 Uiso 1 1 calc R . .
C25 C 0.9318(12) 0.8662(12) 0.5507(10) 0.074(4) Uani 1 1 d . . .
H25 H 0.9488 0.8367 0.6258 0.089 Uiso 1 1 calc R . .
C26 C 1.0235(11) 0.8165(12) 0.4689(11) 0.072(3) Uani 1 1 d . . .
H26 H 1.0997 0.7486 0.4892 0.086 Uiso 1 1 calc R . .
C27 C 1.0018(10) 0.8671(10) 0.3586(9) 0.059(3) Uani 1 1 d . . .
H27 H 1.0650 0.8368 0.3024 0.071 Uiso 1 1 calc R . .
C28 C 0.8878(8) 0.9622(9) 0.3294(8) 0.044(2) Uani 1 1 d . . .
H28 H 0.8742 0.9966 0.2532 0.052 Uiso 1 1 calc R . .
C29 C 0.7526(8) 0.9019(8) 0.0107(7) 0.0348(19) Uani 1 1 d . . .
H29A H 0.6687 0.9705 0.0062 0.042 Uiso 1 1 calc R . .
H29B H 0.7535 0.8357 -0.0189 0.042 Uiso 1 1 calc R . .
C30 C 0.8496(8) 0.9592(8) -0.0640(7) 0.0338(19) Uani 1 1 d . . .
H30A H 0.8311 0.9897 -0.1419 0.041 Uiso 1 1 calc R . .
H30B H 0.9328 0.8892 -0.0605 0.041 Uiso 1 1 calc R . .
C31 C 0.7294(8) 1.2293(8) -0.0956(7) 0.0353(19) Uani 1 1 d . . .
H31A H 0.7525 1.3056 -0.1210 0.042 Uiso 1 1 calc R . .
H31B H 0.7174 1.2150 -0.1625 0.042 Uiso 1 1 calc R . .
C32 C 0.6042(7) 1.2588(8) -0.0193(6) 0.0312(18) Uani 1 1 d . . .
H32A H 0.5455 1.3452 -0.0539 0.037 Uiso 1 1 calc R . .
H32B H 0.5674 1.1958 -0.0115 0.037 Uiso 1 1 calc R . .
C15 C 0.6130(6) 1.1584(6) 0.1859(6) 0.0196(15) Uani 1 1 d U . .

loop_
_atom_site_aniso_label
_atom_site_aniso_U_11
_atom_site_aniso_U_22
_atom_site_aniso_U_33
_atom_site_aniso_U_23
_atom_site_aniso_U_13
_atom_site_aniso_U_12
Pd1 0.0230(3) 0.0164(3) 0.0325(3) -0.0083(2) -0.0047(2) -0.0049(2)
Br1 0.0472(6) 0.0319(5) 0.0813(7) -0.0110(5) -0.0213(5) -0.0196(4)
Br2 0.0310(5) 0.0296(5) 0.0565(6) -0.0193(4) -0.0093(4) 0.0003(4)
S1 0.0293(11) 0.0301(11) 0.0468(13) -0.0085(10) -0.0088(9) -0.0075(9)
N1 0.031(4) 0.024(3) 0.044(4) -0.009(3) -0.009(3) -0.010(3)
N2 0.025(3) 0.011(3) 0.046(4) -0.002(3) -0.006(3) -0.003(3)
N3 0.037(4) 0.026(4) 0.035(4) -0.005(3) -0.004(3) -0.013(3)
N4 0.023(3) 0.016(3) 0.043(4) -0.007(3) -0.002(3) -0.006(3)
C1 0.016(4) 0.013(3) 0.038(4) -0.009(3) -0.003(3) 0.000(3)
C2 0.020(4) 0.022(4) 0.049(5) -0.005(4) -0.010(4) -0.003(3)
C3 0.042(5) 0.034(5) 0.056(6) 0.001(4) -0.016(5) -0.010(4)
C4 0.037(6) 0.039(6) 0.083(8) 0.007(6) -0.015(6) -0.002(5)
C5 0.037(6) 0.022(5) 0.099(9) -0.004(5) 0.007(6) 0.004(4)
C6 0.042(5) 0.035(5) 0.058(6) -0.012(5) 0.000(5) -0.009(4)
C7 0.027(4) 0.024(4) 0.043(5) -0.007(4) -0.001(4) -0.009(3)
C8 0.052(6) 0.037(5) 0.040(5) -0.018(4) -0.007(4) -0.014(4)
C9 0.034(5) 0.025(4) 0.035(5) -0.004(4) -0.008(4) -0.006(4)
C10 0.060(6) 0.043(6) 0.039(5) -0.011(4) -0.010(5) -0.013(5)
C11 0.095(10) 0.074(8) 0.042(6) 0.017(6) -0.017(6) -0.038(8)
C12 0.076(8) 0.044(6) 0.071(8) 0.020(6) -0.029(6) -0.034(6)
C13 0.055(6) 0.033(5) 0.082(8) -0.016(5) -0.016(6) -0.018(5)
C14 0.049(6) 0.043(5) 0.046(5) -0.015(4) -0.003(4) -0.019(5)
C16 0.030(4) 0.026(4) 0.041(5) -0.011(4) -0.003(4) -0.009(4)
C17 0.064(7) 0.056(6) 0.045(6) -0.019(5) -0.009(5) -0.033(5)
C18 0.086(8) 0.051(6) 0.060(7) -0.023(5) 0.000(6) -0.047(6)
C19 0.068(7) 0.047(6) 0.064(7) -0.016(5) 0.003(5) -0.040(6)
C20 0.048(5) 0.029(5) 0.044(5) -0.008(4) -0.005(4) -0.017(4)
C21 0.031(4) 0.025(4) 0.036(5) -0.014(3) -0.003(3) -0.007(3)
C22 0.041(5) 0.025(4) 0.033(4) -0.006(3) -0.002(4) -0.015(4)
C23 0.035(5) 0.034(5) 0.037(5) -0.009(4) -0.007(4) -0.017(4)
C24 0.064(7) 0.044(6) 0.039(5) -0.009(4) -0.004(5) -0.025(5)
C25 0.089(9) 0.074(8) 0.050(7) 0.006(6) -0.040(7) -0.022(7)
C26 0.057(7) 0.059(7) 0.083(9) -0.009(7) -0.027(7) -0.005(6)
C27 0.054(7) 0.057(7) 0.062(7) -0.016(6) 0.000(5) -0.020(6)
C28 0.039(5) 0.042(5) 0.046(5) -0.005(4) -0.009(4) -0.016(4)
C29 0.037(5) 0.029(4) 0.037(5) -0.011(4) -0.006(4) -0.009(4)
C30 0.032(4) 0.031(4) 0.031(4) -0.011(4) -0.002(4) -0.004(4)
C31 0.038(5) 0.027(4) 0.036(5) -0.004(4) -0.010(4) -0.009(4)
C32 0.029(4) 0.028(4) 0.035(5) -0.007(4) -0.010(4) -0.008(4)
C15 0.020(2) 0.018(2) 0.024(2) -0.0046(16) -0.0014(16) -0.0109(16)

loop_
_atom_type_symbol
_atom_type_description
_atom_type_scat_dispersion_real
_atom_type_scat_dispersion_imag
_atom_type_scat_source
C C 0.0033 0.0016 'International Tables Vol C Tables 4.2.6.8 and 6.1.1.4'
H H 0.0000 0.0000 'International Tables Vol C Tables 4.2.6.8 and 6.1.1.4'
N N 0.0061 0.0033 'International Tables Vol C Tables 4.2.6.8 and 6.1.1.4'
S S 0.1246 0.1234 'International Tables Vol C Tables 4.2.6.8 and 6.1.1.4'
Br Br -0.2901 2.4595 'International Tables Vol C Tables 4.2.6.8 and 6.1.1.4'
Pd Pd -0.9988 1.0072 'International Tables Vol C Tables 4.2.6.8 and 6.1.1.4'

loop_
_geom_angle_atom_site_label_1
_geom_angle_atom_site_label_2
_geom_angle_atom_site_label_3
_geom_angle
_geom_angle_site_symmetry_1
_geom_angle_site_symmetry_3
_geom_angle_publ_flag
C1 Pd1 C15 94.5(3) . . ?
C1 Pd1 Br1 84.7(2) . . ?
C15 Pd1 Br1 178.8(2) . . ?
C1 Pd1 Br2 176.8(2) . . ?
C15 Pd1 Br2 87.8(2) . . ?
Br1 Pd1 Br2 93.06(4) . . ?
C30 S1 C31 102.9(4) . . ?
C1 N1 C2 110.9(7) . . ?
C1 N1 C8 123.8(7) . . ?
C2 N1 C8 125.3(7) . . ?
C1 N2 C7 111.4(6) . . ?
C1 N2 C29 124.4(6) . . ?
C7 N2 C29 123.6(7) . . ?
C15 N3 C16 111.2(6) . . ?
C15 N3 C22 126.6(6) . . ?
C16 N3 C22 122.2(7) . . ?
C15 N4 C21 111.0(6) . . ?
C15 N4 C32 124.4(6) . . ?
C21 N4 C32 123.8(6) . . ?
N2 C1 N1 104.7(6) . . ?
N2 C1 Pd1 127.0(5) . . ?
N1 C1 Pd1 128.1(5) . . ?
C7 C2 N1 107.5(7) . . ?
C7 C2 C3 120.9(8) . . ?
N1 C2 C3 131.6(9) . . ?
C4 C3 C2 116.4(9) . . ?
C5 C4 C3 123.0(9) . . ?
C4 C5 C6 121.8(10) . . ?
C7 C6 C5 115.4(9) . . ?
C2 C7 C6 122.5(8) . . ?
C2 C7 N2 105.5(7) . . ?
C6 C7 N2 131.9(8) . . ?
N1 C8 C9 115.2(7) . . ?
C10 C9 C14 118.6(8) . . ?
C10 C9 C8 117.5(8) . . ?
C14 C9 C8 123.8(8) . . ?
C9 C10 C11 121.7(10) . . ?
C10 C11 C12 119.5(10) . . ?
C13 C12 C11 118.8(9) . . ?
C12 C13 C14 121.4(10) . . ?
C13 C14 C9 119.9(9) . . ?
C21 C16 N3 106.3(7) . . ?
C21 C16 C17 121.8(8) . . ?
N3 C16 C17 131.8(8) . . ?
C18 C17 C16 116.5(9) . . ?
C17 C18 C19 122.0(9) . . ?
C18 C19 C20 122.7(9) . . ?
C19 C20 C21 115.1(9) . . ?
C16 C21 C20 121.9(8) . . ?
C16 C21 N4 106.0(7) . . ?
C20 C21 N4 132.2(8) . . ?
N3 C22 C23 114.5(7) . . ?
C28 C23 C24 118.5(8) . . ?
C28 C23 C22 122.3(7) . . ?
C24 C23 C22 119.1(8) . . ?
C25 C24 C23 120.2(10) . . ?
C24 C25 C26 120.3(10) . . ?
C27 C26 C25 119.5(10) . . ?
C26 C27 C28 120.2(10) . . ?
C27 C28 C23 121.1(9) . . ?
N2 C29 C30 114.0(7) . . ?
C29 C30 S1 117.2(6) . . ?
C32 C31 S1 115.1(6) . . ?
N4 C32 C31 111.2(6) . . ?
N3 C15 N4 105.5(6) . . ?
N3 C15 Pd1 128.4(5) . . ?
N4 C15 Pd1 125.7(5) . . ?

loop_
_geom_bond_atom_site_label_1
_geom_bond_atom_site_label_2
_geom_bond_distance
_geom_bond_site_symmetry_2
_geom_bond_publ_flag
Pd1 C1 1.951(7) . ?
Pd1 C15 1.984(6) . ?
Pd1 Br1 2.4684(10) . ?
Pd1 Br2 2.4792(9) . ?
S1 C30 1.799(8) . ?
S1 C31 1.812(8) . ?
N1 C1 1.368(10) . ?
N1 C2 1.381(10) . ?
N1 C8 1.451(11) . ?
N2 C1 1.357(10) . ?
N2 C7 1.403(10) . ?
N2 C29 1.462(10) . ?
N3 C15 1.348(9) . ?
N3 C16 1.395(10) . ?
N3 C22 1.474(10) . ?
N4 C15 1.349(9) . ?
N4 C21 1.404(10) . ?
N4 C32 1.452(10) . ?
C2 C7 1.366(12) . ?
C2 C3 1.408(11) . ?
C3 C4 1.366(14) . ?
C4 C5 1.350(16) . ?
C5 C6 1.408(13) . ?
C6 C7 1.387(12) . ?
C8 C9 1.518(11) . ?
C9 C10 1.367(12) . ?
C9 C14 1.377(12) . ?
C10 C11 1.374(14) . ?
C11 C12 1.382(17) . ?
C12 C13 1.367(15) . ?
C13 C14 1.377(13) . ?
C16 C21 1.368(11) . ?
C16 C17 1.400(12) . ?
C17 C18 1.358(13) . ?
C18 C19 1.374(14) . ?
C19 C20 1.390(13) . ?
C20 C21 1.396(11) . ?
C22 C23 1.493(11) . ?
C23 C28 1.385(12) . ?
C23 C24 1.391(12) . ?
C24 C25 1.378(15) . ?
C25 C26 1.390(17) . ?
C26 C27 1.367(15) . ?
C27 C28 1.376(14) . ?
C29 C30 1.531(11) . ?
C31 C32 1.528(11) . ?
